data_4309337
loop_
_publ_author_name
'Wen Li Jia'
'Theresa MCormick'
'Ye Tao'
'Jian-Ping Lu'
'Suning Wang'

_publ_section_title
;
New Phosphorescent Polynuclear Cu(I) Compounds Based on Linear and
Star-Shaped 2-(2'-Pyridyl)benzimidazolyl Derivatives: Syntheses,
Structures, Luminescence, and Electroluminescence
;
_journal_name_full 'Inorganic Chemistry'
_journal_page_first 5706
_journal_page_last 5712
_journal_paper_doi 10.1021/ic0504893
_journal_volume 44
_journal_year 2005
_chemical_formula_sum 'C117 H100 B2 Cl16 Cu2 F8 N6 P4'
_chemical_formula_weight 2629.77
_chemical_name_systematic
; 
 ? 
;
_space_group_IT_number 2
_symmetry_cell_setting triclinic
_symmetry_space_group_name_Hall '-P 1'
_symmetry_space_group_name_H-M 'P -1'
_atom_sites_solution_hydrogens geom
_atom_sites_solution_primary direct
_atom_sites_solution_secondary difmap
_audit_creation_method SHELXL-97
_cell_angle_alpha 96.050(7)
_cell_angle_beta 92.137(8)
_cell_angle_gamma 100.115(7)
_cell_formula_units_Z 2
_cell_length_a 10.753(4)
_cell_length_b 12.997(5)
_cell_length_c 21.737(9)
_cell_measurement_temperature 180(2)
_cell_volume 2969(2)
_computing_cell_refinement 'Bruker SMART'
_computing_data_collection 'Bruker SMART'
_computing_data_reduction 'Bruker SHELXTL'
_computing_molecular_graphics 'Bruker SHELXTL'
_computing_publication_material 'Bruker SHELXTL'
_computing_structure_refinement 'SHELXL-97 (Sheldrick, 1997)'
_computing_structure_solution 'SHELXS-97 (Sheldrick, 1990)'
_diffrn_ambient_temperature 180(2)
_diffrn_measured_fraction_theta_full 0.788
_diffrn_measured_fraction_theta_max 0.788
_diffrn_measurement_device_type 'CCD area detector'
_diffrn_measurement_method 'phi and omega scans'
_diffrn_radiation_monochromator graphite
_diffrn_radiation_source 'fine-focus sealed tube'
_diffrn_radiation_type MoK\a
_diffrn_radiation_wavelength 0.71073
_diffrn_reflns_av_R_equivalents 0.0335
_diffrn_reflns_av_sigmaI/netI 0.1294
_diffrn_reflns_limit_h_max 12
_diffrn_reflns_limit_h_min -14
_diffrn_reflns_limit_k_max 16
_diffrn_reflns_limit_k_min -17
_diffrn_reflns_limit_l_max 27
_diffrn_reflns_limit_l_min -28
_diffrn_reflns_number 17180
_diffrn_reflns_theta_full 28.34
_diffrn_reflns_theta_max 28.34
_diffrn_reflns_theta_min 1.89
_exptl_absorpt_coefficient_mu 0.837
_exptl_absorpt_correction_T_max 1.000
_exptl_absorpt_correction_T_min 0.740
_exptl_absorpt_correction_type SADABS
_exptl_crystal_colour 'light yello'
_exptl_crystal_density_diffrn 1.471
_exptl_crystal_density_method 'not measured'
_exptl_crystal_description plate
_exptl_crystal_F_000 1340
_exptl_crystal_size_max 0.1
_exptl_crystal_size_mid 0.2
_exptl_crystal_size_min 0.5
_refine_diff_density_max 0.756
_refine_diff_density_min -1.024
_refine_diff_density_rms 0.087
_refine_ls_extinction_method none
_refine_ls_goodness_of_fit_ref 0.895
_refine_ls_hydrogen_treatment mixed
_refine_ls_matrix_type full
_refine_ls_number_parameters 699
_refine_ls_number_reflns 11686
_refine_ls_number_restraints 0
_refine_ls_restrained_S_all 0.895
_refine_ls_R_factor_all 0.1367
_refine_ls_R_factor_gt 0.0684
_refine_ls_shift/su_max 0.002
_refine_ls_shift/su_mean 0.000
_refine_ls_structure_factor_coef Fsqd
_refine_ls_weighting_details 'calc w=1/[\s^2^(Fo^2^)+(0.0960P)^2^+0.0000P] where P=(Fo^2^+2Fc^2^)/3'
_refine_ls_weighting_scheme calc
_refine_ls_wR_factor_gt 0.1659
_refine_ls_wR_factor_ref 0.1894
_reflns_number_gt 5671
_reflns_number_total 11686
_reflns_threshold_expression >2sigma(I)
_cod_data_source_file ic0504893si20050515_032134.cif
_cod_data_source_block jia86
_cod_depositor_comments
;
The following automatic conversions were performed:
'_symmetry_cell_setting' value 'Triclinic' changed to 'triclinic'
according to '/home/saulius/struct/CIF-dictionaries/cif_core.dic'
dictionary named 'cif_core.dic' version 2.4.1 from 2010-06-29.

Automatic conversion script
Id: cif_fix_enum 1527 2010-12-29 10:47:43Z saulius 
;
_cod_database_code 4309337

loop_
_symmetry_equiv_pos_as_xyz
'x, y, z'
'-x, -y, -z'

loop_
_atom_site_label
_atom_site_type_symbol
_atom_site_fract_x
_atom_site_fract_y
_atom_site_fract_z
_atom_site_U_iso_or_equiv
_atom_site_adp_type
_atom_site_occupancy
_atom_site_symmetry_multiplicity
_atom_site_calc_flag
_atom_site_refinement_flags
_atom_site_disorder_assembly
_atom_site_disorder_group
B1 B -0.8532(9) -0.1200(11) 0.2005(5) 0.084(4) Uani 1 1 d . . .
Cu1 Cu -0.39402(5) 0.28373(5) 0.29407(3) 0.0284(2) Uani 1 1 d . . .
P1 P -0.53691(12) 0.37397(12) 0.25911(6) 0.0301(4) Uani 1 1 d . . .
P2 P -0.35241(11) 0.26136(12) 0.39364(6) 0.0266(3) Uani 1 1 d . . .
N1 N -0.2338(4) 0.3057(3) 0.24436(18) 0.0262(10) Uani 1 1 d . . .
N2 N -0.4127(4) 0.1350(4) 0.2425(2) 0.0324(11) Uani 1 1 d . . .
N3 N -0.1281(4) 0.2437(4) 0.16790(19) 0.0350(12) Uani 1 1 d . . .
C1 C -0.5517(5) 0.3716(5) 0.1748(2) 0.0345(14) Uani 1 1 d . . .
C2 C -0.4419(5) 0.4003(5) 0.1440(3) 0.0465(17) Uani 1 1 d . . .
H2A H -0.3619 0.4176 0.1662 0.056 Uiso 1 1 calc R . .
C3 C -0.4508(6) 0.4033(6) 0.0801(3) 0.057(2) Uani 1 1 d . . .
H3A H -0.3758 0.4221 0.0590 0.069 Uiso 1 1 calc R . .
C4 C -0.5644(6) 0.3799(6) 0.0471(3) 0.057(2) Uani 1 1 d . . .
H4A H -0.5689 0.3839 0.0037 0.069 Uiso 1 1 calc R . .
C5 C -0.6720(6) 0.3504(7) 0.0775(3) 0.065(2) Uani 1 1 d . . .
H5A H -0.7516 0.3332 0.0549 0.078 Uiso 1 1 calc R . .
C6 C -0.6660(6) 0.3453(6) 0.1415(3) 0.055(2) Uani 1 1 d . . .
H6A H -0.7412 0.3237 0.1619 0.067 Uiso 1 1 calc R . .
C7 C -0.6986(4) 0.3288(5) 0.2794(2) 0.0313(14) Uani 1 1 d . . .
C8 C -0.8697(5) 0.1838(5) 0.2861(3) 0.0428(16) Uani 1 1 d . . .
H8A H -0.9029 0.1106 0.2784 0.051 Uiso 1 1 calc R . .
C9 C -0.9393(5) 0.2500(6) 0.3161(3) 0.0477(18) Uani 1 1 d . . .
H9A H -1.0211 0.2232 0.3287 0.057 Uiso 1 1 calc R . .
C10 C -0.7509(5) 0.2230(5) 0.2670(3) 0.0390(15) Uani 1 1 d . . .
H10A H -0.7046 0.1766 0.2450 0.047 Uiso 1 1 calc R . .
C11 C -0.8907(5) 0.3546(6) 0.3277(3) 0.0469(18) Uani 1 1 d . . .
H11A H -0.9396 0.4004 0.3482 0.056 Uiso 1 1 calc R . .
C12 C -0.7701(5) 0.3959(5) 0.3099(2) 0.0358(14) Uani 1 1 d . . .
H12A H -0.7373 0.4690 0.3185 0.043 Uiso 1 1 calc R . .
C13 C -0.5077(5) 0.5139(5) 0.2850(2) 0.0349(14) Uani 1 1 d . . .
C14 C -0.5651(6) 0.5830(5) 0.2529(3) 0.0480(17) Uani 1 1 d . . .
H14A H -0.6171 0.5573 0.2163 0.058 Uiso 1 1 calc R . .
C15 C -0.5458(8) 0.6875(6) 0.2744(3) 0.064(2) Uani 1 1 d . . .
H15A H -0.5853 0.7345 0.2532 0.077 Uiso 1 1 calc R . .
C16 C -0.4688(8) 0.7244(6) 0.3269(4) 0.068(2) Uani 1 1 d . . .
H16A H -0.4539 0.7975 0.3410 0.082 Uiso 1 1 calc R . .
C17 C -0.4131(7) 0.6581(6) 0.3595(3) 0.0594(19) Uani 1 1 d . . .
H17A H -0.3618 0.6842 0.3962 0.071 Uiso 1 1 calc R . .
C18 C -0.4335(6) 0.5527(5) 0.3376(3) 0.0463(16) Uani 1 1 d . . .
H18A H -0.3950 0.5060 0.3596 0.056 Uiso 1 1 calc R . .
C19 C -0.2924(4) 0.3832(4) 0.4415(2) 0.0269(12) Uani 1 1 d . . .
C20 C -0.1818(5) 0.4452(5) 0.4254(3) 0.0397(15) Uani 1 1 d . . .
H20A H -0.1388 0.4206 0.3910 0.048 Uiso 1 1 calc R . .
C21 C -0.1336(6) 0.5409(5) 0.4581(3) 0.0483(17) Uani 1 1 d . . .
H21A H -0.0574 0.5815 0.4468 0.058 Uiso 1 1 calc R . .
C22 C -0.1965(6) 0.5780(5) 0.5078(3) 0.0515(17) Uani 1 1 d . . .
H22A H -0.1631 0.6441 0.5307 0.062 Uiso 1 1 calc R . .
C23 C -0.3075(6) 0.5193(5) 0.5243(3) 0.0479(17) Uani 1 1 d . . .
H23A H -0.3511 0.5453 0.5581 0.057 Uiso 1 1 calc R . .
C24 C -0.3548(5) 0.4226(5) 0.4916(2) 0.0346(14) Uani 1 1 d . . .
H24A H -0.4309 0.3823 0.5033 0.041 Uiso 1 1 calc R . .
C25 C -0.4846(4) 0.2003(4) 0.4351(2) 0.0261(12) Uani 1 1 d . . .
C26 C -0.6058(4) 0.2016(5) 0.4119(2) 0.0345(14) Uani 1 1 d . . .
H26A H -0.6174 0.2327 0.3749 0.041 Uiso 1 1 calc R . .
C27 C -0.7105(5) 0.1582(5) 0.4418(3) 0.0481(17) Uani 1 1 d . . .
H27A H -0.7932 0.1605 0.4257 0.058 Uiso 1 1 calc R . .
C28 C -0.6950(5) 0.1123(5) 0.4944(3) 0.0432(16) Uani 1 1 d . . .
H28A H -0.7669 0.0820 0.5148 0.052 Uiso 1 1 calc R . .
C29 C -0.5751(5) 0.1096(5) 0.5181(3) 0.0402(15) Uani 1 1 d . . .
H29A H -0.5645 0.0770 0.5546 0.048 Uiso 1 1 calc R . .
C30 C -0.4700(5) 0.1543(4) 0.4889(2) 0.0313(13) Uani 1 1 d . . .
H30A H -0.3876 0.1533 0.5058 0.038 Uiso 1 1 calc R . .
C31 C -0.2323(4) 0.1801(4) 0.4071(2) 0.0292(13) Uani 1 1 d . . .
C32 C -0.1388(4) 0.2057(5) 0.4538(2) 0.0316(13) Uani 1 1 d . . .
H32A H -0.1336 0.2684 0.4812 0.038 Uiso 1 1 calc R . .
C33 C -0.0514(5) 0.1397(5) 0.4608(3) 0.0368(15) Uani 1 1 d . . .
H33A H 0.0122 0.1573 0.4936 0.044 Uiso 1 1 calc R . .
C34 C -0.0562(5) 0.0494(5) 0.4210(3) 0.0369(15) Uani 1 1 d . . .
H34A H 0.0048 0.0056 0.4257 0.044 Uiso 1 1 calc R . .
C35 C -0.1493(5) 0.0232(5) 0.3745(3) 0.0402(15) Uani 1 1 d . . .
H35A H -0.1537 -0.0393 0.3469 0.048 Uiso 1 1 calc R . .
C36 C -0.2382(5) 0.0889(5) 0.3677(3) 0.0359(14) Uani 1 1 d . . .
H36A H -0.3032 0.0703 0.3356 0.043 Uiso 1 1 calc R . .
C37 C -0.0740(5) 0.3485(5) 0.1815(2) 0.0317(13) Uani 1 1 d . . .
C38 C 0.0216(5) 0.4117(6) 0.1559(3) 0.0487(18) Uani 1 1 d . . .
H38A H 0.0651 0.3854 0.1221 0.058 Uiso 1 1 calc R . .
C39 C 0.0510(6) 0.5137(6) 0.1812(3) 0.057(2) Uani 1 1 d . . .
H39A H 0.1194 0.5590 0.1661 0.069 Uiso 1 1 calc R . .
C40 C -0.0162(5) 0.5533(5) 0.2285(3) 0.0486(17) Uani 1 1 d . . .
H40A H 0.0061 0.6256 0.2441 0.058 Uiso 1 1 calc R . .
C41 C -0.1139(5) 0.4916(5) 0.2536(3) 0.0349(14) Uani 1 1 d . . .
H41A H -0.1596 0.5196 0.2859 0.042 Uiso 1 1 calc R . .
C42 C -0.1427(4) 0.3866(4) 0.2298(2) 0.0266(12) Uani 1 1 d . . .
C43 C -0.0907(5) 0.1730(5) 0.1190(3) 0.0395(13) Uiso 1 1 d . . .
C44A C 0.0039(12) 0.1149(11) 0.1310(6) 0.031(3) Uiso 0.50 1 d P . .
C44 C 0.0250(12) 0.1467(11) 0.1232(6) 0.036(3) Uiso 0.50 1 d P . .
C45A C 0.0393(11) 0.0462(10) 0.0832(6) 0.024(3) Uiso 0.50 1 d P . .
C45 C 0.0609(12) 0.0778(11) 0.0748(6) 0.035(3) Uiso 0.50 1 d P . .
C46A C -0.0352(11) 0.0206(10) 0.0257(6) 0.027(3) Uiso 0.50 1 d P . .
C46 C -0.0005(11) 0.0521(10) 0.0241(6) 0.026(3) Uiso 0.50 1 d P . .
C47A C -0.1491(9) 0.0579(9) 0.0215(5) 0.027(2) Uiso 0.50 1 d P . .
C47 C -0.0903(17) 0.1112(15) 0.0132(8) 0.081(5) Uiso 0.50 1 d P . .
C48A C -0.1836(9) 0.1276(8) 0.0689(4) 0.020(2) Uiso 0.50 1 d P . .
C48 C -0.1289(17) 0.1824(15) 0.0601(8) 0.085(5) Uiso 0.50 1 d P . .
C49 C -0.4998(6) 0.0509(5) 0.2478(3) 0.0522(18) Uani 1 1 d . . .
H49A H -0.5724 0.0605 0.2697 0.063 Uiso 1 1 calc R . .
C50 C -0.4909(8) -0.0462(7) 0.2242(5) 0.094(3) Uani 1 1 d . . .
H50A H -0.5562 -0.1038 0.2290 0.113 Uiso 1 1 calc R . .
C51 C -0.3864(10) -0.0618(7) 0.1928(6) 0.130(5) Uani 1 1 d . . .
H51A H -0.3778 -0.1303 0.1756 0.157 Uiso 1 1 calc R . .
C52 C -0.2932(8) 0.0246(6) 0.1867(4) 0.086(3) Uani 1 1 d . . .
H52A H -0.2181 0.0155 0.1668 0.103 Uiso 1 1 calc R . .
C53 C -0.3105(5) 0.1229(5) 0.2096(3) 0.0390(14) Uani 1 1 d . . .
C54 C -0.2232(5) 0.2227(4) 0.2067(2) 0.0302(13) Uani 1 1 d . . .
C55 C -0.444(2) 0.055(2) -0.0680(12) 0.123(7) Uiso 0.50 1 d P . .
C56 C -0.4884(16) 0.0737(16) -0.0233(9) 0.062(5) Uiso 0.50 1 d P . .
C57 C -0.5203(17) 0.0440(16) 0.0267(9) 0.084(5) Uiso 0.50 1 d P . .
C58 C -0.580(2) 0.043(2) 0.0806(12) 0.114(8) Uiso 0.50 1 d P . .
C59 C -0.5694(18) 0.1006(18) 0.0820(11) 0.079(6) Uiso 0.50 1 d P . .
C60 C -0.553(2) 0.098(2) 0.0433(14) 0.109(7) Uiso 0.50 1 d P . .
C61 C -0.504(3) 0.113(2) -0.0079(14) 0.122(10) Uiso 0.50 1 d P . .
C62 C -0.2380(10) 0.3064(11) -0.0614(5) 0.140(5) Uani 1 1 d . . .
H62A H -0.2654 0.2488 -0.0358 0.168 Uiso 1 1 calc R . .
H62B H -0.1853 0.2797 -0.0937 0.168 Uiso 1 1 calc R . .
C63 C -0.1699(8) 0.7205(7) 0.1260(4) 0.082(3) Uani 1 1 d . . .
H63A H -0.0912 0.7538 0.1516 0.098 Uiso 1 1 calc R . .
C64 C 0.1424(6) 0.7739(5) 0.3535(3) 0.0543(18) Uani 1 1 d . . .
H64A H 0.1564 0.7666 0.3081 0.065 Uiso 1 1 calc R . .
F1 F -0.9663(11) -0.0866(10) 0.2173(6) 0.116(4) Uiso 0.50 1 d P . .
F1A F -0.7897(14) -0.0736(13) 0.1590(8) 0.163(5) Uiso 0.50 1 d P . .
F2 F -0.7867(7) -0.0219(6) 0.2035(4) 0.0503(18) Uiso 0.50 1 d P . .
F2A F -0.7823(16) -0.0515(14) 0.2528(8) 0.182(6) Uiso 0.50 1 d P . .
F3 F -0.7769(7) -0.1930(6) 0.2200(3) 0.0469(19) Uiso 0.50 1 d P . .
F3A F -0.9625(8) -0.1366(7) 0.2313(4) 0.065(2) Uiso 0.50 1 d P . .
F4 F -0.8865(7) -0.1544(6) 0.1356(3) 0.0524(18) Uiso 0.50 1 d P . .
F4A F -0.8408(11) -0.2093(9) 0.2116(5) 0.096(4) Uiso 0.50 1 d P . .
Cl1 Cl -0.1489(4) 0.4068(4) -0.01646(19) 0.196(2) Uani 1 1 d . . .
Cl2 Cl -0.3702(3) 0.3376(2) -0.09713(11) 0.1161(10) Uani 1 1 d . . .
Cl3 Cl -0.2139(3) 0.8078(2) 0.07731(13) 0.1289(11) Uani 1 1 d . . .
Cl4 Cl -0.1412(4) 0.6163(3) 0.07545(18) 0.1781(16) Uani 1 1 d . . .
Cl5 Cl -0.2876(2) 0.6764(2) 0.17248(16) 0.1288(12) Uani 1 1 d . . .
Cl6 Cl 0.2257(2) 0.89419(16) 0.38676(10) 0.0789(6) Uani 1 1 d . . .
Cl7 Cl -0.02307(17) 0.76564(15) 0.36334(9) 0.0659(5) Uani 1 1 d . . .
Cl8 Cl 0.19339(17) 0.66903(14) 0.38627(8) 0.0624(5) Uani 1 1 d . . .

loop_
_atom_site_aniso_label
_atom_site_aniso_U_11
_atom_site_aniso_U_22
_atom_site_aniso_U_33
_atom_site_aniso_U_23
_atom_site_aniso_U_13
_atom_site_aniso_U_12
B1 0.065(6) 0.138(11) 0.069(7) 0.059(7) 0.033(5) 0.038(7)
Cu1 0.0218(3) 0.0394(4) 0.0247(3) 0.0038(3) 0.0055(3) 0.0064(3)
P1 0.0230(7) 0.0441(10) 0.0243(7) 0.0044(7) 0.0038(6) 0.0083(7)
P2 0.0187(6) 0.0368(9) 0.0251(7) 0.0056(7) 0.0045(6) 0.0055(7)
N1 0.025(2) 0.028(3) 0.026(2) 0.001(2) 0.0053(19) 0.004(2)
N2 0.030(2) 0.029(3) 0.035(3) 0.006(2) -0.009(2) -0.003(2)
N3 0.037(3) 0.048(3) 0.023(2) -0.003(2) 0.006(2) 0.020(3)
C1 0.032(3) 0.047(4) 0.027(3) 0.004(3) 0.003(2) 0.011(3)
C2 0.039(3) 0.068(5) 0.035(3) 0.018(4) 0.008(3) 0.009(3)
C3 0.049(4) 0.087(6) 0.040(4) 0.023(4) 0.019(3) 0.011(4)
C4 0.060(4) 0.090(6) 0.027(3) 0.012(4) 0.007(3) 0.021(4)
C5 0.048(4) 0.118(7) 0.032(4) 0.010(4) -0.002(3) 0.023(4)
C6 0.036(3) 0.099(6) 0.031(3) 0.004(4) 0.001(3) 0.013(4)
C7 0.021(3) 0.053(4) 0.023(3) 0.010(3) 0.003(2) 0.012(3)
C8 0.032(3) 0.050(4) 0.043(4) 0.010(3) -0.006(3) -0.002(3)
C9 0.024(3) 0.076(5) 0.043(4) 0.021(4) 0.005(3) 0.002(4)
C10 0.032(3) 0.050(4) 0.034(3) -0.003(3) -0.004(3) 0.009(3)
C11 0.031(3) 0.078(5) 0.040(4) 0.013(4) 0.014(3) 0.024(4)
C12 0.029(3) 0.042(4) 0.037(3) 0.008(3) 0.007(3) 0.007(3)
C13 0.030(3) 0.048(4) 0.029(3) 0.009(3) 0.009(3) 0.012(3)
C14 0.055(4) 0.047(4) 0.044(4) 0.012(4) -0.001(3) 0.009(4)
C15 0.090(6) 0.052(5) 0.052(5) 0.009(4) 0.003(4) 0.019(5)
C16 0.095(6) 0.041(4) 0.067(5) 0.004(4) 0.016(5) 0.008(5)
C17 0.067(5) 0.056(5) 0.050(4) -0.014(4) -0.004(4) 0.009(4)
C18 0.049(4) 0.051(5) 0.040(4) 0.003(3) 0.001(3) 0.014(4)
C19 0.021(2) 0.032(3) 0.027(3) 0.008(3) -0.003(2) 0.004(3)
C20 0.030(3) 0.050(4) 0.038(3) 0.008(3) 0.002(3) 0.003(3)
C21 0.037(3) 0.048(4) 0.056(4) 0.013(4) -0.008(3) -0.007(3)
C22 0.052(4) 0.033(4) 0.061(5) -0.001(4) -0.016(4) -0.005(3)
C23 0.050(4) 0.041(4) 0.051(4) -0.006(4) 0.000(3) 0.011(4)
C24 0.031(3) 0.038(4) 0.035(3) 0.003(3) 0.001(3) 0.007(3)
C25 0.022(2) 0.028(3) 0.027(3) 0.002(3) 0.006(2) 0.002(2)
C26 0.023(3) 0.050(4) 0.031(3) 0.010(3) 0.000(2) 0.003(3)
C27 0.021(3) 0.064(5) 0.059(4) 0.016(4) 0.003(3) 0.001(3)
C28 0.032(3) 0.043(4) 0.053(4) 0.009(3) 0.016(3) -0.003(3)
C29 0.045(3) 0.042(4) 0.035(3) 0.011(3) 0.013(3) 0.004(3)
C30 0.024(3) 0.038(3) 0.031(3) 0.004(3) -0.001(2) 0.004(3)
C31 0.023(3) 0.038(4) 0.028(3) 0.009(3) 0.009(2) 0.006(3)
C32 0.025(3) 0.043(4) 0.028(3) 0.003(3) 0.002(2) 0.007(3)
C33 0.021(3) 0.055(4) 0.036(3) 0.010(3) 0.004(2) 0.008(3)
C34 0.026(3) 0.039(4) 0.049(4) 0.017(3) 0.007(3) 0.005(3)
C35 0.034(3) 0.035(4) 0.051(4) 0.007(3) 0.005(3) 0.006(3)
C36 0.030(3) 0.041(4) 0.037(3) 0.012(3) 0.001(3) 0.003(3)
C37 0.028(3) 0.041(4) 0.027(3) 0.001(3) 0.000(2) 0.010(3)
C38 0.031(3) 0.072(5) 0.045(4) 0.017(4) 0.016(3) 0.006(4)
C39 0.035(3) 0.067(5) 0.067(5) 0.028(5) 0.004(4) -0.010(4)
C40 0.043(4) 0.043(4) 0.053(4) 0.008(4) -0.010(3) -0.007(3)
C41 0.033(3) 0.035(4) 0.035(3) -0.001(3) -0.001(3) 0.005(3)
C42 0.020(2) 0.035(3) 0.024(3) 0.004(3) 0.000(2) 0.004(3)
C49 0.040(4) 0.040(4) 0.076(5) 0.018(4) -0.010(4) 0.001(3)
C50 0.064(5) 0.041(5) 0.168(10) 0.004(6) 0.002(6) -0.009(4)
C51 0.096(8) 0.030(5) 0.254(15) -0.031(7) 0.021(9) 0.006(5)
C52 0.074(6) 0.049(5) 0.129(8) -0.023(5) 0.032(5) 0.011(5)
C53 0.044(3) 0.028(3) 0.042(3) -0.008(3) -0.004(3) 0.007(3)
C54 0.031(3) 0.036(3) 0.026(3) 0.000(3) 0.002(2) 0.013(3)
C62 0.102(8) 0.218(15) 0.119(9) 0.069(10) 0.014(7) 0.051(10)
C63 0.078(6) 0.081(6) 0.091(6) -0.004(5) 0.020(5) 0.032(5)
C64 0.065(4) 0.045(4) 0.050(4) -0.001(4) -0.002(4) 0.008(4)
Cl1 0.128(3) 0.271(5) 0.146(3) 0.008(3) 0.032(2) -0.076(3)
Cl2 0.134(2) 0.152(3) 0.0806(16) 0.0430(18) 0.0406(15) 0.053(2)
Cl3 0.197(3) 0.0872(19) 0.0901(19) 0.0070(16) -0.0183(19) 0.000(2)
Cl4 0.185(3) 0.214(4) 0.154(3) -0.007(3) -0.016(3) 0.108(3)
Cl5 0.0846(16) 0.120(2) 0.207(3) 0.077(2) 0.0453(18) 0.0424(16)
Cl6 0.0887(15) 0.0622(13) 0.0809(14) -0.0030(12) -0.0067(12) 0.0092(12)
Cl7 0.0690(11) 0.0583(12) 0.0743(12) 0.0070(10) 0.0067(10) 0.0222(10)
Cl8 0.0780(12) 0.0590(12) 0.0588(11) 0.0070(10) 0.0145(9) 0.0335(10)

loop_
_atom_type_symbol
_atom_type_description
_atom_type_scat_dispersion_real
_atom_type_scat_dispersion_imag
_atom_type_scat_source
C C 0.0033 0.0016 'International Tables Vol C Tables 4.2.6.8 and 6.1.1.4'
H H 0.0000 0.0000 'International Tables Vol C Tables 4.2.6.8 and 6.1.1.4'
N N 0.0061 0.0033 'International Tables Vol C Tables 4.2.6.8 and 6.1.1.4'
P P 0.1023 0.0942 'International Tables Vol C Tables 4.2.6.8 and 6.1.1.4'
Cu Cu 0.3201 1.2651 'International Tables Vol C Tables 4.2.6.8 and 6.1.1.4'
Cl Cl 0.1484 0.1585 'International Tables Vol C Tables 4.2.6.8 and 6.1.1.4'
B B 0.0013 0.0007 'International Tables Vol C Tables 4.2.6.8 and 6.1.1.4'
F F 0.0171 0.0103 'International Tables Vol C Tables 4.2.6.8 and 6.1.1.4'

loop_
_geom_angle_atom_site_label_1
_geom_angle_atom_site_label_2
_geom_angle_atom_site_label_3
_geom_angle
_geom_angle_site_symmetry_1
_geom_angle_site_symmetry_3
_geom_angle_publ_flag
F4A B1 F1A 121.2(12) . . ?
F4A B1 F2 140.5(11) . . ?
F1A B1 F2 50.1(9) . . ?
F4A B1 F3A 86.1(9) . . ?
F1A B1 F3A 148.7(11) . . ?
F2 B1 F3A 118.8(10) . . ?
F4A B1 F1 117.1(10) . . ?
F1A B1 F1 118.1(11) . . ?
F2 B1 F1 94.1(10) . . ?
F3A B1 F1 31.4(6) . . ?
F4A B1 F3 28.7(6) . . ?
F1A B1 F3 104.5(9) . . ?
F2 B1 F3 111.9(9) . . ?
F3A B1 F3 106.6(8) . . ?
F1 B1 F3 137.3(9) . . ?
F4A B1 F4 92.6(11) . . ?
F1A B1 F4 60.4(9) . . ?
F2 B1 F4 106.5(7) . . ?
F3A B1 F4 107.3(9) . . ?
F1 B1 F4 99.0(9) . . ?
F3 B1 F4 104.8(9) . . ?
F4A B1 F2A 103.3(11) . . ?
F1A B1 F2A 94.5(13) . . ?
F2 B1 F2A 49.4(8) . . ?
F3A B1 F2A 93.5(10) . . ?
F1 B1 F2A 91.1(11) . . ?
F3 B1 F2A 82.1(9) . . ?
F4 B1 F2A 154.7(11) . . ?
N1 Cu1 N2 79.55(17) . . ?
N1 Cu1 P1 110.56(12) . . ?
N2 Cu1 P1 110.75(12) . . ?
N1 Cu1 P2 112.86(12) . . ?
N2 Cu1 P2 106.81(12) . . ?
P1 Cu1 P2 126.32(5) . . ?
C13 P1 C7 103.9(2) . . ?
C13 P1 C1 102.3(3) . . ?
C7 P1 C1 103.3(2) . . ?
C13 P1 Cu1 115.66(19) . . ?
C7 P1 Cu1 114.91(17) . . ?
C1 P1 Cu1 115.05(17) . . ?
C19 P2 C25 103.8(2) . . ?
C19 P2 C31 103.3(2) . . ?
C25 P2 C31 102.5(2) . . ?
C19 P2 Cu1 113.06(16) . . ?
C25 P2 Cu1 116.69(17) . . ?
C31 P2 Cu1 115.86(17) . . ?
C54 N1 C42 106.6(4) . . ?
C54 N1 Cu1 113.0(3) . . ?
C42 N1 Cu1 139.3(3) . . ?
C49 N2 C53 118.8(5) . . ?
C49 N2 Cu1 126.7(4) . . ?
C53 N2 Cu1 113.3(4) . . ?
C54 N3 C37 107.5(4) . . ?
C54 N3 C43 127.8(5) . . ?
C37 N3 C43 124.7(4) . . ?
C6 C1 C2 119.3(5) . . ?
C6 C1 P1 122.8(4) . . ?
C2 C1 P1 117.9(4) . . ?
C3 C2 C1 119.2(6) . . ?
C4 C3 C2 121.7(5) . . ?
C3 C4 C5 118.9(6) . . ?
C4 C5 C6 120.8(6) . . ?
C1 C6 C5 120.1(5) . . ?
C10 C7 C12 118.4(5) . . ?
C10 C7 P1 119.1(4) . . ?
C12 C7 P1 122.4(5) . . ?
C9 C8 C10 120.2(6) . . ?
C11 C9 C8 119.7(5) . . ?
C7 C10 C8 121.0(5) . . ?
C9 C11 C12 121.2(5) . . ?
C7 C12 C11 119.4(6) . . ?
C18 C13 C14 119.1(6) . . ?
C18 C13 P1 120.3(4) . . ?
C14 C13 P1 120.6(5) . . ?
C15 C14 C13 119.8(7) . . ?
C14 C15 C16 119.7(7) . . ?
C17 C16 C15 121.5(7) . . ?
C16 C17 C18 118.4(7) . . ?
C13 C18 C17 121.5(6) . . ?
C20 C19 C24 117.8(5) . . ?
C20 C19 P2 118.2(4) . . ?
C24 C19 P2 123.8(4) . . ?
C21 C20 C19 121.4(5) . . ?
C20 C21 C22 119.7(6) . . ?
C23 C22 C21 120.3(6) . . ?
C22 C23 C24 119.7(6) . . ?
C23 C24 C19 121.0(5) . . ?
C26 C25 C30 118.5(4) . . ?
C26 C25 P2 118.0(4) . . ?
C30 C25 P2 123.4(4) . . ?
C25 C26 C27 120.9(5) . . ?
C28 C27 C26 120.1(5) . . ?
C27 C28 C29 120.0(5) . . ?
C28 C29 C30 120.2(5) . . ?
C25 C30 C29 120.3(5) . . ?
C32 C31 C36 119.2(5) . . ?
C32 C31 P2 123.6(4) . . ?
C36 C31 P2 117.2(4) . . ?
C31 C32 C33 120.0(6) . . ?
C34 C33 C32 120.8(6) . . ?
C35 C34 C33 119.5(5) . . ?
C34 C35 C36 119.8(6) . . ?
C31 C36 C35 120.7(6) . . ?
C38 C37 N3 132.3(5) . . ?
C38 C37 C42 122.6(6) . . ?
N3 C37 C42 105.0(4) . . ?
C39 C38 C37 116.6(6) . . ?
C38 C39 C40 121.7(6) . . ?
C41 C40 C39 122.2(6) . . ?
C40 C41 C42 117.0(5) . . ?
N1 C42 C41 131.2(4) . . ?
N1 C42 C37 109.0(5) . . ?
C41 C42 C37 119.8(5) . . ?
C44 C43 C48 112.7(10) . . ?
C44 C43 C44A 20.2(7) . . ?
C48 C43 C44A 120.8(10) . . ?
C44 C43 N3 119.5(8) . . ?
C48 C43 N3 117.5(9) . . ?
C44A C43 N3 120.1(7) . . ?
C44 C43 C48A 122.4(8) . . ?
C48 C43 C48A 36.5(8) . . ?
C44A C43 C48A 116.3(8) . . ?
N3 C43 C48A 118.0(5) . . ?
C43 C44A C45A 119.7(11) . . ?
C43 C44A C45 112.7(10) . . ?
C45A C44A C45 19.6(7) . . ?
C43 C44 C45 119.0(12) . . ?
C43 C44 C45A 115.2(11) . . ?
C45 C44 C45A 18.7(6) . . ?
C46 C45A C44A 119.0(10) . . ?
C46 C45A C46A 20.8(7) . . ?
C44A C45A C46A 120.4(10) . . ?
C46 C45A C44 109.1(10) . . ?
C44A C45A C44 18.5(7) . . ?
C46A C45A C44 117.2(10) . . ?
C46 C45 C44 123.3(12) . . ?
C46 C45 C44A 122.5(12) . . ?
C44 C45 C44A 19.4(7) . . ?
C46 C45 C46A 18.7(7) . . ?
C44 C45 C46A 120.2(11) . . ?
C44A C45 C46A 112.8(10) . . ?
C46 C46A C47A 106(2) . . ?
C46 C46A C45A 71(2) . . ?
C47A C46A C45A 117.7(10) . . ?
C46 C46A C47 70(2) . . ?
C47A C46A C47 36.4(7) . . ?
C45A C46A C47 108.6(12) . . ?
C46 C46A C46 99(2) . 2 ?
C47A C46A C46 121.3(10) . 2 ?
C45A C46A C46 120.6(8) . 2 ?
C47 C46A C46 122.1(10) . 2 ?
C46 C46A C46A 79(2) . 2 ?
C47A C46A C46A 127.5(14) . 2 ?
C45A C46A C46A 113.0(12) . 2 ?
C47 C46A C46A 114.1(13) . 2 ?
C46 C46A C46A 19.9(7) 2 2 ?
C46 C46A C45 52(2) . . ?
C47A C46A C45 116.3(11) . . ?
C45A C46A C45 19.1(6) . . ?
C47 C46A C45 96.4(12) . . ?
C46 C46A C45 120.7(10) 2 . ?
C46A C46A C45 107.1(13) 2 . ?
C46A C46 C45 110(3) . . ?
C46A C46 C45A 89(2) . . ?
C45 C46 C45A 21.3(8) . . ?
C46A C46 C47 90(2) . . ?
C45 C46 C47 114.7(13) . . ?
C45A C46 C47 119.4(12) . . ?
C46A C46 C46A 81(2) . 2 ?
C45 C46 C46A 123.5(10) . 2 ?
C45A C46 C46A 118.9(8) . 2 ?
C47 C46 C46A 120.7(11) . 2 ?
C46A C46 C47A 57(2) . . ?
C45 C46 C47A 118.1(11) . . ?
C45A C46 C47A 109.4(9) . . ?
C47 C46 C47A 33.6(8) . . ?
C46A C46 C47A 113.8(10) 2 . ?
C46A C46 C46 63(2) . 2 ?
C45 C46 C46 127.2(13) . 2 ?
C45A C46 C46 115.4(12) . 2 ?
C47 C46 C46 117.4(15) . 2 ?
C46A C46 C46 18.0(6) 2 2 ?
C47A C46 C46 101.1(12) . 2 ?
C47 C47A C46A 75.2(14) . . ?
C47 C47A C48A 87.0(16) . . ?
C46A C47A C48A 121.6(10) . . ?
C47 C47A C46 57.7(13) . . ?
C46A C47A C46 17.7(6) . . ?
C48A C47A C46 114.0(9) . . ?
C47 C47A C48 56.2(14) . . ?
C46A C47A C48 109.0(11) . . ?
C48A C47A C48 30.9(6) . . ?
C46 C47A C48 94.8(9) . . ?
C47A C47 C46 88.7(16) . . ?
C47A C47 C48 92.6(17) . . ?
C46 C47 C48 122.8(16) . . ?
C47A C47 C46A 68.4(14) . . ?
C46 C47 C46A 20.5(7) . . ?
C48 C47 C46A 123.9(15) . . ?
C47A C47 C48A 59.7(13) . . ?
C46 C47 C48A 115.7(13) . . ?
C48 C47 C48A 32.9(8) . . ?
C46A C47 C48A 105.2(12) . . ?
C48 C48A C47A 94.6(15) . . ?
C48 C48A C43 65.7(15) . . ?
C47A C48A C43 118.6(8) . . ?
C48 C48A C47 61.3(14) . . ?
C47A C48A C47 33.3(7) . . ?
C43 C48A C47 99.9(9) . . ?
C48A C48 C43 77.8(15) . . ?
C48A C48 C47 85.8(18) . . ?
C43 C48 C47 115.8(14) . . ?
C48A C48 C47A 54.6(13) . . ?
C43 C48 C47A 105.6(12) . . ?
C47 C48 C47A 31.3(8) . . ?
N2 C49 C50 123.6(7) . . ?
C49 C50 C51 119.1(8) . . ?
C50 C51 C52 118.6(8) . . ?
C53 C52 C51 119.4(7) . . ?
N2 C53 C52 120.2(6) . . ?
N2 C53 C54 112.9(5) . . ?
C52 C53 C54 126.8(6) . . ?
N1 C54 N3 111.9(5) . . ?
N1 C54 C53 119.8(4) . . ?
N3 C54 C53 128.4(5) . . ?
C56 C55 C58 118(3) . 2_455 ?
C56 C55 C57 64.8(16) . 2_455 ?
C58 C55 C57 53.0(16) 2_455 2_455 ?
C56 C55 C61 14.6(17) . . ?
C58 C55 C61 132(2) 2_455 . ?
C57 C55 C61 79.4(17) 2_455 . ?
C56 C55 C59 111(2) . 2_455 ?
C58 C55 C59 7.8(14) 2_455 2_455 ?
C57 C55 C59 46.7(11) 2_455 2_455 ?
C61 C55 C59 126.1(18) . 2_455 ?
C61 C56 C55 139(5) . . ?
C61 C56 C57 75(4) . . ?
C55 C56 C57 146(3) . . ?
C61 C56 C57 147(4) . 2_455 ?
C55 C56 C57 74.0(18) . 2_455 ?
C57 C56 C57 72.9(19) . 2_455 ?
C61 C56 C60 43(3) . . ?
C55 C56 C60 178(3) . . ?
C57 C56 C60 31.8(12) . . ?
C57 C56 C60 104.0(18) 2_455 . ?
C60 C57 C61 72(2) . . ?
C60 C57 C56 101(3) . . ?
C61 C57 C56 29.8(16) . . ?
C60 C57 C58 57(2) . . ?
C61 C57 C58 129(3) . . ?
C56 C57 C58 158(3) . . ?
C60 C57 C59 30(2) . . ?
C61 C57 C59 101(2) . . ?
C56 C57 C59 131(2) . . ?
C58 C57 C59 29.2(13) . . ?
C60 C57 C56 149(3) . 2_455 ?
C61 C57 C56 137(2) . 2_455 ?
C56 C57 C56 107.1(19) . 2_455 ?
C58 C57 C56 93.2(19) . 2_455 ?
C59 C57 C56 121.9(19) . 2_455 ?
C60 C57 C55 109(3) . 2_455 ?
C61 C57 C55 174(2) . 2_455 ?
C56 C57 C55 148(2) . 2_455 ?
C58 C57 C55 52.0(15) . 2_455 ?
C59 C57 C55 80.7(16) . 2_455 ?
C56 C57 C55 41.2(11) 2_455 2_455 ?
C60 C57 C57 160(4) . 2_455 ?
C61 C57 C57 92(2) . 2_455 ?
C56 C57 C57 62.2(16) . 2_455 ?
C58 C57 C57 137(3) . 2_455 ?
C59 C57 C57 166(2) . 2_455 ?
C56 C57 C57 44.9(12) 2_455 2_455 ?
C55 C57 C57 85.9(18) 2_455 2_455 ?
C59 C58 C60 49(3) . . ?
C59 C58 C55 158(4) . 2_455 ?
C60 C58 C55 115(3) . 2_455 ?
C59 C58 C57 87(3) . . ?
C60 C58 C57 40.5(17) . . ?
C55 C58 C57 75(2) 2_455 . ?
C58 C59 C60 91(4) . . ?
C58 C59 C57 64(3) . . ?
C60 C59 C57 31(2) . . ?
C58 C59 C55 14(3) . 2_455 ?
C60 C59 C55 82(3) . 2_455 ?
C57 C59 C55 52.5(12) . 2_455 ?
C59 C60 C57 118(4) . . ?
C59 C60 C58 40(2) . . ?
C57 C60 C58 82(3) . . ?
C59 C60 C61 165(4) . . ?
C57 C60 C61 67(3) . . ?
C58 C60 C61 149(4) . . ?
C59 C60 C56 162(3) . . ?
C57 C60 C56 47(2) . . ?
C58 C60 C56 129(3) . . ?
C61 C60 C56 20.0(16) . . ?
C56 C61 C57 76(4) . . ?
C56 C61 C60 117(5) . . ?
C57 C61 C60 41.7(16) . . ?
C56 C61 C55 27(3) . . ?
C57 C61 C55 102(2) . . ?
C60 C61 C55 143(3) . . ?
Cl1 C62 Cl2 114.3(8) . . ?
Cl5 C63 Cl4 109.4(5) . . ?
Cl5 C63 Cl3 112.4(4) . . ?
Cl4 C63 Cl3 103.8(5) . . ?
Cl6 C64 Cl8 111.4(4) . . ?
Cl6 C64 Cl7 110.6(4) . . ?
Cl8 C64 Cl7 108.7(3) . . ?
F3A F1 B1 71.4(13) . . ?
F2 F1A B1 67.4(11) . . ?
F2 F1A F4 126.7(14) . . ?
B1 F1A F4 65.5(10) . . ?
F1A F2 F2A 124.2(14) . . ?
F1A F2 B1 62.5(10) . . ?
F2A F2 B1 70.9(10) . . ?
F2 F2A B1 59.7(10) . . ?
F4A F3 B1 59.0(12) . . ?
F1 F3A B1 77.2(13) . . ?
F1A F4 B1 54.2(8) . . ?
F3 F4A B1 92.3(15) . . ?

loop_
_geom_bond_atom_site_label_1
_geom_bond_atom_site_label_2
_geom_bond_distance
_geom_bond_site_symmetry_2
_geom_bond_publ_flag
B1 F4A 1.239(13) . ?
B1 F1A 1.289(16) . ?
B1 F2 1.341(14) . ?
B1 F3A 1.369(11) . ?
B1 F1 1.409(13) . ?
B1 F3 1.445(12) . ?
B1 F4 1.446(13) . ?
B1 F2A 1.467(19) . ?
Cu1 N1 2.062(4) . ?
Cu1 N2 2.104(5) . ?
Cu1 P1 2.2466(15) . ?
Cu1 P2 2.2530(17) . ?
P1 C13 1.815(6) . ?
P1 C7 1.821(5) . ?
P1 C1 1.830(5) . ?
P2 C19 1.803(6) . ?
P2 C25 1.819(5) . ?
P2 C31 1.840(5) . ?
N1 C54 1.309(6) . ?
N1 C42 1.377(6) . ?
N2 C49 1.326(7) . ?
N2 C53 1.355(6) . ?
N3 C54 1.359(6) . ?
N3 C37 1.380(7) . ?
N3 C43 1.446(7) . ?
C1 C6 1.374(8) . ?
C1 C2 1.393(7) . ?
C2 C3 1.394(8) . ?
C3 C4 1.362(9) . ?
C4 C5 1.370(8) . ?
C5 C6 1.399(8) . ?
C7 C10 1.385(8) . ?
C7 C12 1.393(7) . ?
C8 C9 1.367(8) . ?
C8 C10 1.386(7) . ?
C9 C11 1.361(9) . ?
C11 C12 1.398(7) . ?
C13 C18 1.366(8) . ?
C13 C14 1.404(7) . ?
C14 C15 1.365(9) . ?
C15 C16 1.377(10) . ?
C16 C17 1.371(9) . ?
C17 C18 1.379(9) . ?
C19 C20 1.393(7) . ?
C19 C24 1.399(7) . ?
C20 C21 1.372(9) . ?
C21 C22 1.384(8) . ?
C22 C23 1.380(8) . ?
C23 C24 1.379(8) . ?
C25 C26 1.383(6) . ?
C25 C30 1.385(6) . ?
C26 C27 1.385(7) . ?
C27 C28 1.362(8) . ?
C28 C29 1.378(8) . ?
C29 C30 1.385(6) . ?
C31 C32 1.373(7) . ?
C31 C36 1.378(8) . ?
C32 C33 1.394(7) . ?
C33 C34 1.375(8) . ?
C34 C35 1.368(8) . ?
C35 C36 1.403(7) . ?
C37 C38 1.373(7) . ?
C37 C42 1.402(6) . ?
C38 C39 1.359(9) . ?
C39 C40 1.386(9) . ?
C40 C41 1.372(7) . ?
C41 C42 1.385(8) . ?
C43 C44 1.350(13) . ?
C43 C48 1.354(18) . ?
C43 C44A 1.403(13) . ?
C43 C48A 1.452(12) . ?
C44A C45A 1.405(17) . ?
C44A C45 1.461(18) . ?
C44 C45 1.417(18) . ?
C44 C45A 1.525(18) . ?
C45A C46 1.353(17) . ?
C45A C46A 1.434(17) . ?
C45 C46 1.247(17) . ?
C45 C46A 1.50(2) . ?
C46A C46 0.509(16) . ?
C46A C47A 1.398(14) . ?
C46A C47 1.45(2) . ?
C46A C46 1.469(11) 2 ?
C46A C46A 1.48(2) 2 ?
C46 C47 1.363(19) . ?
C46 C46A 1.469(11) 2 ?
C46 C47A 1.612(15) . ?
C46 C46 1.62(3) 2 ?
C47A C47 0.891(17) . ?
C47A C48A 1.403(13) . ?
C47A C48 1.72(2) . ?
C47 C48 1.43(2) . ?
C47 C48A 1.622(19) . ?
C48A C48 0.883(18) . ?
C49 C50 1.332(10) . ?
C50 C51 1.370(12) . ?
C51 C52 1.388(11) . ?
C52 C53 1.368(9) . ?
C53 C54 1.470(8) . ?
C55 C56 1.12(2) . ?
C55 C58 1.34(3) 2_455 ?
C55 C57 1.64(3) 2_455 ?
C55 C61 1.65(3) . ?
C55 C59 2.04(3) 2_455 ?
C56 C61 0.63(3) . ?
C56 C57 1.23(2) . ?
C56 C57 1.54(2) 2_455 ?
C56 C60 1.65(3) . ?
C57 C60 0.89(3) . ?
C57 C61 1.23(3) . ?
C57 C58 1.36(3) . ?
C57 C59 1.50(3) . ?
C57 C56 1.54(2) 2_455 ?
C57 C55 1.64(3) 2_455 ?
C57 C57 1.67(4) 2_455 ?
C58 C59 0.74(3) . ?
C58 C60 1.15(3) . ?
C58 C55 1.34(3) 2_455 ?
C59 C60 0.86(3) . ?
C59 C55 2.04(3) 2_455 ?
C60 C61 1.27(3) . ?
C62 Cl1 1.673(14) . ?
C62 Cl2 1.725(10) . ?
C63 Cl5 1.707(8) . ?
C63 Cl4 1.731(8) . ?
C63 Cl3 1.743(8) . ?
C64 Cl6 1.730(7) . ?
C64 Cl8 1.762(6) . ?
C64 Cl7 1.786(6) . ?
F1 F3A 0.753(13) . ?
F1A F2 1.115(16) . ?
F1A F4 1.382(16) . ?
F2 F2A 1.178(17) . ?
F3 F4A 0.694(12) . ?
